data_2215899
loop_
_publ_author_name
'Fester, Victor D.'
'Main, Lyndsay'
'Nicholson, Brian K.'

_publ_section_title (6-Acetoxy-2-acetylphenyl-\k^2^<i>C</i>^1^,<i>O</i>^1^)tetracarbonylmanganese(I)
_journal_coeditor_code FJ2041
_journal_issue 11
_journal_name_full 'Acta Crystallographica Section E'
_journal_page_first m2655
_journal_page_last m2655
_journal_paper_doi 10.1107/S1600536807047605
_journal_volume 63
_journal_year 2007
_chemical_formula_iupac '[Mn (C10 H9 O3) (C O)4]'
_chemical_formula_moiety 'C14 H9 Mn O7'
_chemical_formula_sum 'C14 H9 Mn O7'
_chemical_formula_weight 344.15
_chemical_name_common
;
Orthomanganated 3-acetylacetophenone
;
_chemical_name_systematic
;
(6-Acetoxy-2-acetylphenyl-\k^2^C^1^,O^1^)tetracarbonylmanganese(I)
;
_space_group_IT_number 2
_symmetry_cell_setting triclinic
_symmetry_space_group_name_Hall '-P 1'
_symmetry_space_group_name_H-M 'P -1'
_atom_sites_solution_hydrogens difmap
_atom_sites_solution_primary direct
_atom_sites_solution_secondary difmap
_audit_creation_method SHELXL-97
_cell_angle_alpha 68.594(3)
_cell_angle_beta 67.663(3)
_cell_angle_gamma 68.422(3)
_cell_formula_units_Z 2
_cell_length_a 9.306(2)
_cell_length_b 9.635(2)
_cell_length_c 9.954(2)
_cell_measurement_reflns_used 3920
_cell_measurement_temperature 168(2)
_cell_measurement_theta_max 26
_cell_measurement_theta_min 2
_cell_volume 740.9(3)
_computing_cell_refinement 'SAINT (Bruker, 2001)'
_computing_data_collection 'SMART (Bruker, 2001)'
_computing_data_reduction 'SAINT (Bruker, 2001)'
_computing_molecular_graphics 'ORTEP-3 for Windows (Farrugia, 1997)'
_computing_publication_material 'WinGX (Farrugia, 1999)'
_computing_structure_refinement 'SHELXL97 (Sheldrick, 1997)'
_computing_structure_solution 'SHELXS97 (Sheldrick, 1997)'
_diffrn_ambient_temperature 168(2)
_diffrn_measured_fraction_theta_full 0.981
_diffrn_measured_fraction_theta_max 0.981
_diffrn_measurement_device_type 'Bruker SMART CCD'
_diffrn_measurement_method \w
_diffrn_radiation_monochromator graphite
_diffrn_radiation_source 'fine-focus sealed tube'
_diffrn_radiation_type MoK\a
_diffrn_radiation_wavelength 0.71073
_diffrn_reflns_av_R_equivalents 0.0145
_diffrn_reflns_av_sigmaI/netI 0.0126
_diffrn_reflns_limit_h_max 11
_diffrn_reflns_limit_h_min -11
_diffrn_reflns_limit_k_max 11
_diffrn_reflns_limit_k_min -12
_diffrn_reflns_limit_l_max 12
_diffrn_reflns_limit_l_min -12
_diffrn_reflns_number 9684
_diffrn_reflns_theta_full 26.39
_diffrn_reflns_theta_max 26.39
_diffrn_reflns_theta_min 2.29
_exptl_absorpt_coefficient_mu 0.922
_exptl_absorpt_correction_T_max 0.870
_exptl_absorpt_correction_T_min 0.711
_exptl_absorpt_correction_type multi-scan
_exptl_absorpt_process_details '(SADABS; Sheldrick, 1998)'
_exptl_crystal_colour yellow
_exptl_crystal_density_diffrn 1.543
_exptl_crystal_density_method 'not measured'
_exptl_crystal_description block
_exptl_crystal_F_000 348
_exptl_crystal_size_max 0.72
_exptl_crystal_size_mid 0.65
_exptl_crystal_size_min 0.15
_refine_diff_density_max 0.261
_refine_diff_density_min -0.408
_refine_ls_extinction_method none
_refine_ls_goodness_of_fit_ref 1.023
_refine_ls_hydrogen_treatment refall
_refine_ls_matrix_type full
_refine_ls_number_parameters 235
_refine_ls_number_reflns 2988
_refine_ls_number_restraints 0
_refine_ls_restrained_S_all 1.023
_refine_ls_R_factor_all 0.0286
_refine_ls_R_factor_gt 0.0256
_refine_ls_shift/su_max 0.004
_refine_ls_shift/su_mean 0.001
_refine_ls_structure_factor_coef Fsqd
_refine_ls_weighting_details 'calc w=1/[\s^2^(Fo^2^)+(0.0452P)^2^+0.1914P] where P=(Fo^2^+2Fc^2^)/3'
_refine_ls_weighting_scheme calc
_refine_ls_wR_factor_gt 0.0711
_refine_ls_wR_factor_ref 0.0730
_reflns_number_gt 2730
_reflns_number_total 2988
_reflns_threshold_expression I>2\s(I)
_cod_data_source_file fj2041.cif
_cod_data_source_block I
_cod_database_code 2215899
_cod_database_fobs_code 2215899

loop_
_symmetry_equiv_pos_as_xyz
'x, y, z'
'-x, -y, -z'

loop_
_atom_site_type_symbol
_atom_site_label
_atom_site_fract_x
_atom_site_fract_y
_atom_site_fract_z
_atom_site_U_iso_or_equiv
_atom_site_adp_type
_atom_site_calc_flag
_atom_site_occupancy
Mn Mn1 0.15624(3) 0.30950(3) 0.24687(2) 0.03251(9) Uani d 1
C C1 0.37221(17) 0.14695(17) 0.24738(15) 0.0287(3) Uani d 1
C C2 0.46885(18) 0.18432(17) 0.30330(16) 0.0311(3) Uani d 1
C C3 0.6217(2) 0.09150(19) 0.31439(19) 0.0380(3) Uani d 1
C C4 0.6832(2) -0.0424(2) 0.2682(2) 0.0428(4) Uani d 1
C C5 0.5919(2) -0.08368(19) 0.21356(19) 0.0389(3) Uani d 1
C C6 0.44005(18) 0.00979(17) 0.20521(16) 0.0314(3) Uani d 1
C C7 0.3934(2) 0.32656(18) 0.35101(16) 0.0337(3) Uani d 1
C C8 0.4716(3) 0.3870(2) 0.4155(2) 0.0425(4) Uani d 1
C C9 0.29739(19) -0.15989(18) 0.22594(19) 0.0378(3) Uani d 1
C C10 0.2255(3) -0.2011(2) 0.1395(3) 0.0512(5) Uani d 1
C C11 -0.0262(2) 0.4716(2) 0.2641(2) 0.0509(4) Uani d 1
C C12 0.0719(2) 0.2290(2) 0.1657(2) 0.0415(4) Uani d 1
C C13 0.08616(19) 0.1809(2) 0.43689(19) 0.0395(4) Uani d 1
C C14 0.2643(2) 0.4043(2) 0.0558(2) 0.0470(4) Uani d 1
O O1 0.25602(14) 0.39925(12) 0.33756(13) 0.0383(3) Uani d 1
O O2 0.35525(14) -0.03417(12) 0.14249(12) 0.0359(2) Uani d 1
O O3 0.30441(17) -0.22465(16) 0.35196(16) 0.0559(4) Uani d 1
O O11 -0.1391(2) 0.5708(2) 0.2727(2) 0.0809(5) Uani d 1
O O12 0.01425(17) 0.18291(17) 0.11287(17) 0.0599(4) Uani d 1
O O13 0.05411(16) 0.09520(18) 0.55063(15) 0.0572(4) Uani d 1
O O14 0.3357(2) 0.4562(2) -0.06173(17) 0.0813(5) Uani d 1
H H3 0.679(2) 0.117(2) 0.353(2) 0.046(5) Uiso d 1
H H4 0.788(2) -0.112(2) 0.276(2) 0.048(5) Uiso d 1
H H5 0.629(2) -0.178(2) 0.182(2) 0.044(5) Uiso d 1
H H81 0.574(3) 0.399(3) 0.353(3) 0.075(8) Uiso d 1
H H82 0.489(3) 0.321(3) 0.506(3) 0.063(6) Uiso d 1
H H83 0.406(3) 0.481(3) 0.435(2) 0.059(6) Uiso d 1
H H101 0.304(3) -0.215(3) 0.049(3) 0.081(8) Uiso d 1
H H102 0.143(3) -0.120(3) 0.113(3) 0.072(7) Uiso d 1
H H103 0.185(3) -0.288(4) 0.196(3) 0.093(9) Uiso d 1

loop_
_atom_site_aniso_label
_atom_site_aniso_U_11
_atom_site_aniso_U_22
_atom_site_aniso_U_33
_atom_site_aniso_U_12
_atom_site_aniso_U_13
_atom_site_aniso_U_23
Mn1 0.03310(14) 0.02938(14) 0.03785(15) -0.00427(9) -0.01615(10) -0.00960(10)
C1 0.0313(7) 0.0291(7) 0.0266(7) -0.0100(6) -0.0102(6) -0.0042(5)
C2 0.0357(7) 0.0310(7) 0.0297(7) -0.0133(6) -0.0121(6) -0.0039(6)
C3 0.0358(8) 0.0409(9) 0.0417(8) -0.0121(7) -0.0175(7) -0.0069(7)
C4 0.0341(8) 0.0444(9) 0.0480(9) -0.0038(7) -0.0168(7) -0.0115(8)
C5 0.0402(8) 0.0337(8) 0.0406(8) -0.0032(7) -0.0123(7) -0.0129(7)
C6 0.0374(8) 0.0307(7) 0.0289(7) -0.0109(6) -0.0115(6) -0.0068(6)
C7 0.0448(8) 0.0304(7) 0.0302(7) -0.0155(6) -0.0148(6) -0.0030(6)
C8 0.0582(11) 0.0383(9) 0.0444(10) -0.0193(8) -0.0241(9) -0.0089(8)
C9 0.0356(8) 0.0287(7) 0.0500(10) -0.0049(6) -0.0148(7) -0.0124(7)
C10 0.0623(12) 0.0427(10) 0.0631(13) -0.0209(10) -0.0232(11) -0.0170(9)
C11 0.0477(10) 0.0448(10) 0.0624(12) 0.0007(8) -0.0264(9) -0.0182(9)
C12 0.0398(8) 0.0392(9) 0.0482(9) -0.0061(7) -0.0203(7) -0.0105(7)
C13 0.0323(8) 0.0479(10) 0.0430(9) -0.0094(7) -0.0142(7) -0.0147(8)
C14 0.0565(10) 0.0435(10) 0.0458(10) -0.0138(8) -0.0259(9) -0.0045(8)
O1 0.0462(6) 0.0299(5) 0.0451(6) -0.0062(5) -0.0207(5) -0.0128(5)
O2 0.0471(6) 0.0323(6) 0.0362(6) -0.0136(5) -0.0170(5) -0.0091(4)
O3 0.0630(8) 0.0504(8) 0.0587(8) -0.0268(7) -0.0330(7) 0.0092(6)
O11 0.0606(9) 0.0622(10) 0.1086(14) 0.0228(8) -0.0392(9) -0.0332(10)
O12 0.0597(8) 0.0649(9) 0.0777(10) -0.0146(7) -0.0405(8) -0.0235(8)
O13 0.0491(7) 0.0742(10) 0.0447(7) -0.0256(7) -0.0133(6) -0.0023(7)
O14 0.0975(13) 0.0914(13) 0.0457(9) -0.0431(11) -0.0189(8) 0.0090(8)

loop_
_atom_type_symbol
_atom_type_description
_atom_type_scat_dispersion_real
_atom_type_scat_dispersion_imag
_atom_type_scat_source
C C 0.0033 0.0016 'International Tables Vol C Tables 4.2.6.8 and 6.1.1.4'
H H 0.0000 0.0000 'International Tables Vol C Tables 4.2.6.8 and 6.1.1.4'
O O 0.0106 0.0060 'International Tables Vol C Tables 4.2.6.8 and 6.1.1.4'
Mn Mn 0.3368 0.7283 'International Tables Vol C Tables 4.2.6.8 and 6.1.1.4'

loop_
_geom_angle_atom_site_label_1
_geom_angle_atom_site_label_2
_geom_angle_atom_site_label_3
_geom_angle
C12 Mn1 C11 90.40(8)
C12 Mn1 C14 89.72(8)
C11 Mn1 C14 95.64(9)
C12 Mn1 C13 90.80(8)
C11 Mn1 C13 96.13(8)
C14 Mn1 C13 168.21(8)
C12 Mn1 C1 100.08(7)
C11 Mn1 C1 169.49(7)
C14 Mn1 C1 85.22(7)
C13 Mn1 C1 83.09(6)
C12 Mn1 O1 179.05(6)
C11 Mn1 O1 90.46(7)
C14 Mn1 O1 89.80(7)
C13 Mn1 O1 89.51(6)
C1 Mn1 O1 79.06(5)
C6 C1 C2 115.00(13)
C6 C1 Mn1 132.64(11)
C2 C1 Mn1 112.36(11)
C3 C2 C1 123.14(14)
C3 C2 C7 122.76(14)
C1 C2 C7 114.09(13)
C4 C3 C2 118.92(15)
C4 C3 H3 120.1(13)
C2 C3 H3 120.9(13)
C3 C4 C5 119.73(15)
C3 C4 H4 122.1(12)
C5 C4 H4 118.1(12)
C6 C5 C4 120.10(15)
C6 C5 H5 117.4(11)
C4 C5 H5 122.5(11)
C1 C6 C5 123.10(14)
C1 C6 O2 119.06(13)
C5 C6 O2 117.74(14)
O1 C7 C2 117.28(13)
O1 C7 C8 119.36(15)
C2 C7 C8 123.35(15)
C7 C8 H83 110.0(14)
C7 C8 H82 112.0(14)
H83 C8 H82 106.7(19)
C7 C8 H81 112.6(15)
H83 C8 H81 110(2)
H82 C8 H81 105(2)
O3 C9 O2 122.64(15)
O3 C9 C10 126.36(16)
O2 C9 C10 111.00(15)
C9 C10 H102 110.0(16)
C9 C10 H103 111.9(17)
H102 C10 H103 108(2)
C9 C10 H101 108.0(16)
H102 C10 H101 106(2)
H103 C10 H101 113(2)
O11 C11 Mn1 178.71(19)
O12 C12 Mn1 177.51(16)
O13 C13 Mn1 175.05(15)
O14 C14 Mn1 176.86(19)
C7 O1 Mn1 117.18(10)
C9 O2 C6 117.20(12)

loop_
_geom_bond_atom_site_label_1
_geom_bond_atom_site_label_2
_geom_bond_distance
Mn1 C12 1.8046(18)
Mn1 C11 1.8367(19)
Mn1 C14 1.849(2)
Mn1 C13 1.8665(18)
Mn1 C1 2.0443(15)
Mn1 O1 2.0548(11)
C1 C6 1.382(2)
C1 C2 1.419(2)
C2 C3 1.395(2)
C2 C7 1.453(2)
C3 C4 1.376(2)
C3 H3 0.90(2)
C4 C5 1.391(2)
C4 H4 0.97(2)
C5 C6 1.383(2)
C5 H5 0.97(2)
C6 O2 1.4161(18)
C7 O1 1.243(2)
C7 C8 1.490(2)
C8 H83 0.93(2)
C8 H82 0.93(2)
C8 H81 0.94(3)
C9 O3 1.195(2)
C9 O2 1.3611(19)
C9 C10 1.493(2)
C10 H101 0.94(3)
C10 H102 0.91(3)
C10 H103 0.94(3)
C11 O11 1.131(2)
C12 O12 1.150(2)
C13 O13 1.138(2)
C14 O14 1.133(2)
